data_1519199
loop_
_publ_author_name
'Heron, Mark (B.M.)'
'Light, Mark E.'
'Hursthouse, Michael B.'

_publ_section_title
;
 C58H52O6.5
;
_journal_name_full 'Crystal Structure Report Archive'
_journal_page_first 750
_journal_year 1998
_chemical_formula_sum 'C58 H52 O6.5'
_chemical_formula_weight 853.00
_space_group_IT_number 15
_symmetry_cell_setting monoclinic
_symmetry_space_group_name_Hall '-C 2yc'
_symmetry_space_group_name_H-M 'C 1 2/c 1'
_atom_sites_solution_hydrogens geom
_atom_sites_solution_primary direct
_atom_sites_solution_secondary difmap
_cell_angle_alpha 90.00
_cell_angle_beta 118.6490(10)
_cell_angle_gamma 90.00
_cell_formula_units_Z 8
_cell_length_a 28.5785(4)
_cell_length_b 17.9547(3)
_cell_length_c 22.7496(3)
_cell_measurement_temperature 150(2)
_cell_volume 10244.1(3)
_computing_cell_refinement REFINE
_computing_data_collection 'MADNES (Pflugrath & Messerschmidt, 1989)'
_computing_data_reduction 'ABSURD (Karaulov, 1992)'
_computing_publication_material SHELXL97
_computing_structure_refinement 'SHELXL97 (Sheldrick, 2008)'
_computing_structure_solution 'SIR92 (Altomare, Cascarano, Giacovazzo & Guaglitardi, 1993)'
_diffrn_ambient_temperature 150(2)
_diffrn_measured_fraction_theta_full 0.996
_diffrn_measured_fraction_theta_max 0.996
_diffrn_measurement_device_type 'Delft instruments FAST area detector'
_diffrn_measurement_method 'Intensity measurements as described by Darr, Drake, Hursthouse & Malik (1993)'
_diffrn_radiation_monochromator graphite
_diffrn_radiation_source 'rotating anode generator'
_diffrn_radiation_type MoK\a
_diffrn_radiation_wavelength 0.71073
_diffrn_reflns_av_R_equivalents 0.0747
_diffrn_reflns_av_sigmaI/netI 0.0283
_diffrn_reflns_limit_h_max 31
_diffrn_reflns_limit_h_min -31
_diffrn_reflns_limit_k_max 19
_diffrn_reflns_limit_k_min -19
_diffrn_reflns_limit_l_max 25
_diffrn_reflns_limit_l_min -25
_diffrn_reflns_number 82707
_diffrn_reflns_theta_full 23.26
_diffrn_reflns_theta_max 23.26
_diffrn_reflns_theta_min 2.96
_exptl_absorpt_coefficient_mu 0.071
_exptl_absorpt_correction_type none
_exptl_crystal_colour unknown
_exptl_crystal_density_diffrn 1.106
_exptl_crystal_density_method 'not measured'
_exptl_crystal_description unknown
_exptl_crystal_F_000 3616
_exptl_crystal_size_max 0.4
_exptl_crystal_size_mid 0.2
_exptl_crystal_size_min 0.1
_refine_diff_density_max 0.829
_refine_diff_density_min -0.306
_refine_diff_density_rms 0.079
_refine_ls_extinction_method none
_refine_ls_goodness_of_fit_ref 1.040
_refine_ls_hydrogen_treatment constr
_refine_ls_matrix_type full
_refine_ls_number_parameters 591
_refine_ls_number_reflns 7336
_refine_ls_number_restraints 0
_refine_ls_restrained_S_all 1.040
_refine_ls_R_factor_all 0.0974
_refine_ls_R_factor_gt 0.0803
_refine_ls_shift/su_max 0.000
_refine_ls_shift/su_mean 0.000
_refine_ls_structure_factor_coef Fsqd
_refine_ls_weighting_details 'calc w=1/[\s^2^(Fo^2^)+(0.1697P)^2^+10.5353P] where P=(Fo^2^+2Fc^2^)/3'
_refine_ls_weighting_scheme calc
_refine_ls_wR_factor_gt 0.2323
_refine_ls_wR_factor_ref 0.2553
_reflns_number_gt 5774
_reflns_number_total 7336
_reflns_threshold_expression >2\s(I)
_cod_data_source_file eCrystal-750.cif
_cod_data_source_block s92
_cod_depositor_comments
;
Citation :
Heron, Mark (B.M.) and Light, Mark E. and Hursthouse, Michael B. (1998) 
University of Southampton, Crystal Structure Report Archive. 
(doi:10.5258/ecrystals/750)

More at:
http://ecrystals.chem.soton.ac.uk/750/
;
_cod_original_sg_symbol_H-M C2/c
_cod_original_formula_sum 'C58 H52 O6.50'
_cod_database_code 1519199

loop_
_symmetry_equiv_pos_as_xyz
'x, y, z'
'-x, y, -z+1/2'
'x+1/2, y+1/2, z'
'-x+1/2, y+1/2, -z+1/2'
'-x, -y, -z'
'x, -y, z-1/2'
'-x+1/2, -y+1/2, -z'
'x+1/2, -y+1/2, z-1/2'

loop_
_atom_site_label
_atom_site_type_symbol
_atom_site_fract_x
_atom_site_fract_y
_atom_site_fract_z
_atom_site_U_iso_or_equiv
_atom_site_adp_type
_atom_site_occupancy
_atom_site_symmetry_multiplicity
_atom_site_calc_flag
_atom_site_refinement_flags
_atom_site_disorder_assembly
_atom_site_disorder_group
C24 C 0.14954(11) 0.11216(16) 0.15937(14) 0.0425(7) Uani 1 1 d . . .
H24 H 0.1767 0.1289 0.1464 0.051 Uiso 1 1 calc R . .
C26 C 0.16093(11) 0.10211(15) 0.25984(14) 0.0396(7) Uani 1 1 d . . .
C40 C 0.13716(11) 0.23952(16) 0.20756(13) 0.0418(7) Uani 1 1 d . . .
C25 C 0.14776(11) 0.16484(16) 0.21200(13) 0.0396(7) Uani 1 1 d . . .
C61 C 0.08498(11) 0.24973(18) 0.26939(14) 0.0455(7) Uani 1 1 d . . .
H61 H 0.0742 0.1994 0.2583 0.055 Uiso 1 1 calc R . .
C23 C 0.17247(11) 0.05078(16) 0.21436(14) 0.0420(7) Uani 1 1 d . . .
H23 H 0.1488 0.0059 0.2008 0.050 Uiso 1 1 calc R . .
C47 C 0.11922(11) 0.28103(16) 0.24877(14) 0.0428(7) Uani 1 1 d . . .
C7 C 0.26719(12) 0.09618(17) 0.24887(16) 0.0491(8) Uani 1 1 d . . .
C27 C 0.16347(11) 0.08688(16) 0.32039(14) 0.0421(7) Uani 1 1 d . . .
C41 C 0.14310(12) 0.28474(16) 0.15619(14) 0.0450(7) Uani 1 1 d . . .
O2 O 0.06604(11) 0.40696(16) 0.35931(14) 0.0817(8) Uani 1 1 d . . .
C39 C 0.19350(12) 0.21069(17) 0.37769(15) 0.0482(8) Uani 1 1 d . . .
H39 H 0.2112 0.2196 0.3521 0.058 Uiso 1 1 calc R . .
O1 O 0.16450(13) 0.40163(16) 0.01285(13) 0.0819(8) Uani 1 1 d . . .
C19 C 0.09465(12) 0.09262(17) 0.09546(15) 0.0483(8) Uani 1 1 d . . .
C60 C 0.06609(12) 0.2901(2) 0.30585(15) 0.0528(8) Uani 1 1 d . . .
H60 H 0.0423 0.2675 0.3188 0.063 Uiso 1 1 calc R . .
C42 C 0.18840(12) 0.27782(17) 0.14844(15) 0.0479(7) Uani 1 1 d . . .
H42 H 0.2160 0.2449 0.1770 0.057 Uiso 1 1 calc R . .
C34 C 0.16585(12) 0.14378(17) 0.36853(14) 0.0456(7) Uani 1 1 d . . .
C8 C 0.23248(12) 0.02818(17) 0.23804(15) 0.0472(7) Uani 1 1 d . . .
C28 C 0.16228(12) 0.00801(16) 0.33999(15) 0.0445(7) Uani 1 1 d . . .
C43 C 0.19426(14) 0.31713(18) 0.10086(17) 0.0551(8) Uani 1 1 d . . .
H43 H 0.2256 0.3112 0.0968 0.066 Uiso 1 1 calc R . .
C50 C 0.08181(13) 0.3625(2) 0.32308(16) 0.0568(9) Uani 1 1 d . . .
C18 C 0.05605(12) 0.0570(2) 0.11546(15) 0.0542(8) Uani 1 1 d . . .
C48 C 0.13418(13) 0.35567(18) 0.26673(16) 0.0541(8) Uani 1 1 d . . .
H48 H 0.1573 0.3791 0.2532 0.065 Uiso 1 1 calc R . .
C44 C 0.15485(15) 0.36538(19) 0.05882(16) 0.0573(9) Uani 1 1 d . . .
C33 C 0.19791(14) -0.01966(19) 0.40316(17) 0.0558(8) Uani 1 1 d . . .
H33 H 0.2242 0.0128 0.4348 0.067 Uiso 1 1 calc R . .
C49 C 0.11602(15) 0.39555(19) 0.30350(18) 0.0613(9) Uani 1 1 d . . .
H49 H 0.1270 0.4457 0.3155 0.074 Uiso 1 1 calc R . .
C2 C 0.28691(13) 0.1162(2) 0.20588(18) 0.0601(9) Uani 1 1 d . . .
C29 C 0.12379(14) -0.04059(18) 0.29555(17) 0.0543(8) Uani 1 1 d . . .
H29 H 0.0986 -0.0231 0.2524 0.065 Uiso 1 1 calc R . .
C46 C 0.10476(14) 0.33568(18) 0.11517(16) 0.0555(8) Uani 1 1 d . . .
H46 H 0.0742 0.3435 0.1205 0.067 Uiso 1 1 calc R . .
C45 C 0.11032(15) 0.37561(19) 0.06616(16) 0.0609(9) Uani 1 1 d . . .
H45 H 0.0834 0.4097 0.0380 0.073 Uiso 1 1 calc R . .
C20 C 0.10825(14) 0.0408(2) 0.05315(16) 0.0608(9) Uani 1 1 d . . .
C38 C 0.19604(13) 0.26452(19) 0.42276(16) 0.0566(8) Uani 1 1 d . . .
H38 H 0.2153 0.3094 0.4282 0.068 Uiso 1 1 calc R . .
C35 C 0.14184(14) 0.13203(19) 0.40909(15) 0.0542(8) Uani 1 1 d . . .
H35 H 0.1242 0.0862 0.4061 0.065 Uiso 1 1 calc R . .
C9 C 0.23127(14) -0.02313(19) 0.18389(18) 0.0593(9) Uani 1 1 d . . .
O6 O 0.16819(13) 0.30273(17) 0.50403(14) 0.0897(9) Uani 1 1 d . . .
C37 C 0.16999(15) 0.2517(2) 0.45951(16) 0.0638(10) Uani 1 1 d . . .
C36 C 0.14340(16) 0.1856(2) 0.45281(17) 0.0640(10) Uani 1 1 d . . .
H36 H 0.1260 0.1771 0.4788 0.077 Uiso 1 1 calc R . .
C30 C 0.12114(18) -0.1139(2) 0.3125(2) 0.0730(11) Uani 1 1 d . . .
H30 H 0.0946 -0.1463 0.2813 0.088 Uiso 1 1 calc R . .
C13 C 0.04537(14) -0.0193(2) 0.10855(17) 0.0663(10) Uani 1 1 d . . .
C17 C 0.03022(14) 0.0998(3) 0.14207(19) 0.0753(11) Uani 1 1 d . . .
H17 H 0.0363 0.1520 0.1472 0.090 Uiso 1 1 calc R . .
C11 C 0.25627(14) -0.0166(2) 0.30400(18) 0.0617(9) Uani 1 1 d . . .
H11A H 0.2334 -0.0596 0.2987 0.093 Uiso 1 1 calc R . .
H11B H 0.2584 0.0153 0.3402 0.093 Uiso 1 1 calc R . .
H11C H 0.2921 -0.0340 0.3150 0.093 Uiso 1 1 calc R . .
C6 C 0.28119(13) 0.1422(2) 0.30432(18) 0.0618(9) Uani 1 1 d . . .
H6 H 0.2681 0.1307 0.3345 0.074 Uiso 1 1 calc R . .
C32 C 0.19623(18) -0.0931(2) 0.4213(2) 0.0685(11) Uani 1 1 d . . .
H32 H 0.2213 -0.1105 0.4645 0.082 Uiso 1 1 calc R . .
C10 C 0.25006(17) -0.0017(2) 0.1427(2) 0.0764(11) Uani 1 1 d . . .
H10 H 0.2458 -0.0349 0.1080 0.092 Uiso 1 1 calc R . .
C31 C 0.1583(2) -0.1399(2) 0.3766(2) 0.0774(13) Uani 1 1 d . . .
C1 C 0.27618(17) 0.0681(3) 0.1477(2) 0.0795(12) Uani 1 1 d . . .
C22 C 0.06839(16) 0.1631(2) 0.05329(17) 0.0701(10) Uani 1 1 d . . .
H22A H 0.0940 0.1887 0.0432 0.105 Uiso 1 1 calc R . .
H22B H 0.0575 0.1965 0.0786 0.105 Uiso 1 1 calc R . .
H22C H 0.0370 0.1487 0.0114 0.105 Uiso 1 1 calc R . .
C3 C 0.31955(16) 0.1805(2) 0.2192(3) 0.0809(13) Uani 1 1 d . . .
H3 H 0.3323 0.1941 0.1892 0.097 Uiso 1 1 calc R . .
O4 O 0.29012(18) 0.0866(3) 0.1064(2) 0.1331(15) Uani 1 1 d . . .
C5 C 0.31376(16) 0.2044(2) 0.3167(2) 0.0805(12) Uani 1 1 d . . .
H5 H 0.3227 0.2339 0.3553 0.097 Uiso 1 1 calc R . .
C12 C 0.06987(17) -0.0676(2) 0.0780(2) 0.0812(12) Uani 1 1 d . . .
C16 C -0.00446(17) 0.0670(4) 0.1612(2) 0.1033(18) Uani 1 1 d . . .
H16 H -0.0213 0.0971 0.1800 0.124 Uiso 1 1 calc R . .
O5 O 0.1537(2) -0.21242(18) 0.3899(3) 0.1391(17) Uani 1 1 d . . .
C4 C 0.33275(17) 0.2231(3) 0.2751(3) 0.0863(13) Uani 1 1 d . . .
H4 H 0.3551 0.2654 0.2842 0.104 Uiso 1 1 calc R . .
O3 O 0.06598(16) -0.13615(19) 0.0778(2) 0.1321(15) Uani 1 1 d . . .
C21 C 0.09765(17) -0.0309(2) 0.0476(2) 0.0769(11) Uani 1 1 d . . .
H21 H 0.1090 -0.0602 0.0220 0.092 Uiso 1 1 calc R . .
C15 C -0.01484(19) -0.0071(4) 0.1537(2) 0.109(2) Uani 1 1 d . . .
H15 H -0.0388 -0.0286 0.1667 0.130 Uiso 1 1 calc R . .
C62 C 0.0307(2) 0.3751(3) 0.3802(3) 0.116(2) Uani 1 1 d . . .
H62A H -0.0016 0.3572 0.3409 0.174 Uiso 1 1 calc R . .
H62B H 0.0209 0.4128 0.4035 0.174 Uiso 1 1 calc R . .
H62C H 0.0483 0.3333 0.4105 0.174 Uiso 1 1 calc R . .
C63 C 0.1235(2) 0.4433(3) -0.0373(2) 0.1038(16) Uani 1 1 d . . .
H63A H 0.0917 0.4121 -0.0606 0.156 Uiso 1 1 calc R . .
H63B H 0.1348 0.4607 -0.0694 0.156 Uiso 1 1 calc R . .
H63C H 0.1153 0.4862 -0.0172 0.156 Uiso 1 1 calc R . .
C14 C 0.00958(18) -0.0499(3) 0.1274(2) 0.0919(15) Uani 1 1 d . . .
H14 H 0.0022 -0.1018 0.1216 0.110 Uiso 1 1 calc R . .
C65 C 0.13564(19) 0.0736(3) 0.0163(2) 0.0903(14) Uani 1 1 d . . .
H65A H 0.1506 0.0333 0.0013 0.135 Uiso 1 1 calc R . .
H65B H 0.1643 0.1069 0.0463 0.135 Uiso 1 1 calc R . .
H65C H 0.1097 0.1017 -0.0227 0.135 Uiso 1 1 calc R . .
C64 C 0.21002(19) -0.1009(2) 0.1784(2) 0.0838(12) Uani 1 1 d . . .
H64A H 0.2014 -0.1218 0.1346 0.126 Uiso 1 1 calc R . .
H64B H 0.1778 -0.0997 0.1833 0.126 Uiso 1 1 calc R . .
H64C H 0.2370 -0.1320 0.2139 0.126 Uiso 1 1 calc R . .
C66 C 0.1880(2) 0.3738(2) 0.5060(2) 0.1016(17) Uani 1 1 d . . .
H66A H 0.2262 0.3709 0.5206 0.152 Uiso 1 1 calc R . .
H66B H 0.1822 0.4046 0.5376 0.152 Uiso 1 1 calc R . .
H66C H 0.1694 0.3961 0.4612 0.152 Uiso 1 1 calc R . .
C67 C 0.1841(4) -0.2442(3) 0.4464(4) 0.237(6) Uani 1 1 d . . .
H67A H 0.2215 -0.2335 0.4597 0.356 Uiso 1 1 calc R . .
H67B H 0.1782 -0.2981 0.4419 0.356 Uiso 1 1 calc R . .
H67C H 0.1757 -0.2251 0.4806 0.356 Uiso 1 1 calc R . .
O11 O -0.0404(4) 0.3731(5) -0.1308(6) 0.303(11) Uani 0.50 1 d PR . .

loop_
_atom_site_aniso_label
_atom_site_aniso_U_11
_atom_site_aniso_U_22
_atom_site_aniso_U_33
_atom_site_aniso_U_23
_atom_site_aniso_U_13
_atom_site_aniso_U_12
C24 0.0447(17) 0.0476(17) 0.0422(15) 0.0013(13) 0.0263(14) -0.0012(13)
C26 0.0366(15) 0.0415(16) 0.0421(15) 0.0037(12) 0.0201(13) -0.0015(12)
C40 0.0388(16) 0.0461(18) 0.0406(15) 0.0058(12) 0.0190(13) 0.0019(13)
C25 0.0352(15) 0.0455(17) 0.0386(15) 0.0043(12) 0.0182(12) 0.0009(12)
C61 0.0397(16) 0.0503(18) 0.0426(15) 0.0013(13) 0.0167(13) 0.0021(13)
C23 0.0461(17) 0.0400(16) 0.0455(16) 0.0024(12) 0.0266(14) -0.0010(13)
C47 0.0413(16) 0.0457(17) 0.0408(15) 0.0055(13) 0.0193(13) 0.0063(13)
C7 0.0383(16) 0.0516(19) 0.0602(19) 0.0098(15) 0.0259(15) 0.0092(14)
C27 0.0390(16) 0.0457(17) 0.0434(16) 0.0054(13) 0.0212(13) 0.0015(13)
C41 0.0479(18) 0.0434(17) 0.0442(16) 0.0036(13) 0.0226(14) -0.0003(13)
O2 0.0766(18) 0.093(2) 0.0870(18) -0.0325(15) 0.0486(16) -0.0002(15)
C39 0.0405(17) 0.0507(19) 0.0465(16) 0.0054(14) 0.0153(14) 0.0032(14)
O1 0.107(2) 0.0823(19) 0.0714(16) 0.0215(14) 0.0548(16) -0.0048(16)
C19 0.0497(18) 0.0533(19) 0.0427(16) -0.0005(13) 0.0227(14) -0.0040(14)
C60 0.0401(17) 0.073(2) 0.0458(17) -0.0019(15) 0.0211(14) 0.0028(15)
C42 0.0492(18) 0.0454(17) 0.0529(17) 0.0018(14) 0.0276(15) -0.0007(14)
C34 0.0450(17) 0.0488(18) 0.0396(15) 0.0062(13) 0.0176(13) 0.0040(14)
C8 0.0509(18) 0.0452(17) 0.0564(18) 0.0079(14) 0.0345(15) 0.0067(14)
C28 0.0538(18) 0.0443(17) 0.0479(17) 0.0073(13) 0.0343(15) 0.0044(14)
C43 0.060(2) 0.054(2) 0.063(2) 0.0005(16) 0.0387(18) -0.0059(16)
C50 0.0481(19) 0.066(2) 0.0547(19) -0.0074(16) 0.0236(16) 0.0088(16)
C18 0.0434(17) 0.076(2) 0.0404(16) -0.0073(15) 0.0180(14) -0.0089(16)
C48 0.059(2) 0.0491(19) 0.0597(19) 0.0025(15) 0.0330(17) 0.0032(15)
C44 0.076(2) 0.055(2) 0.0500(18) 0.0014(15) 0.0374(18) -0.0131(18)
C33 0.069(2) 0.056(2) 0.0557(19) 0.0114(15) 0.0411(18) 0.0069(16)
C49 0.072(2) 0.0463(19) 0.066(2) -0.0057(16) 0.0342(19) 0.0017(16)
C2 0.051(2) 0.066(2) 0.073(2) 0.0126(18) 0.0375(18) 0.0043(17)
C29 0.063(2) 0.052(2) 0.063(2) 0.0009(15) 0.0417(18) -0.0053(16)
C46 0.057(2) 0.056(2) 0.0582(19) 0.0138(16) 0.0313(17) 0.0101(16)
C45 0.069(2) 0.054(2) 0.0518(19) 0.0157(16) 0.0230(17) 0.0067(17)
C20 0.059(2) 0.083(3) 0.0442(17) -0.0129(17) 0.0285(16) -0.0121(18)
C38 0.0509(19) 0.053(2) 0.0475(17) -0.0007(15) 0.0085(15) 0.0022(15)
C35 0.064(2) 0.057(2) 0.0489(18) 0.0032(15) 0.0332(16) 0.0015(16)
C9 0.059(2) 0.052(2) 0.075(2) -0.0017(16) 0.0387(18) 0.0085(16)
O6 0.110(2) 0.082(2) 0.0676(17) -0.0249(14) 0.0352(16) 0.0087(17)
C37 0.071(2) 0.066(2) 0.0411(17) -0.0063(16) 0.0163(17) 0.0137(19)
C36 0.087(3) 0.063(2) 0.054(2) 0.0021(17) 0.0430(19) 0.0067(19)
C30 0.099(3) 0.050(2) 0.100(3) -0.010(2) 0.072(3) -0.015(2)
C13 0.058(2) 0.081(3) 0.055(2) -0.0004(18) 0.0229(17) -0.0225(19)
C17 0.048(2) 0.113(3) 0.067(2) -0.023(2) 0.0290(18) -0.009(2)
C11 0.058(2) 0.063(2) 0.075(2) 0.0256(18) 0.0410(19) 0.0173(17)
C6 0.0483(19) 0.066(2) 0.069(2) -0.0021(18) 0.0261(17) 0.0027(17)
C32 0.104(3) 0.061(2) 0.074(2) 0.027(2) 0.069(2) 0.031(2)
C10 0.081(3) 0.088(3) 0.080(3) -0.016(2) 0.055(2) 0.005(2)
C31 0.131(4) 0.041(2) 0.106(3) 0.014(2) 0.094(3) 0.010(2)
C1 0.079(3) 0.099(3) 0.087(3) 0.014(2) 0.061(2) 0.002(2)
C22 0.070(2) 0.072(2) 0.0474(19) 0.0052(17) 0.0113(17) -0.0042(19)
C3 0.064(2) 0.079(3) 0.116(4) 0.034(3) 0.056(2) 0.005(2)
O4 0.160(4) 0.178(4) 0.118(3) -0.010(3) 0.113(3) -0.040(3)
C5 0.057(2) 0.070(3) 0.105(3) -0.014(2) 0.031(2) -0.0094(19)
C12 0.074(3) 0.063(3) 0.094(3) -0.015(2) 0.031(2) -0.020(2)
C16 0.050(2) 0.189(6) 0.078(3) -0.034(3) 0.035(2) -0.024(3)
O5 0.246(5) 0.054(2) 0.175(4) 0.036(2) 0.148(4) 0.020(2)
C4 0.069(3) 0.068(3) 0.122(4) -0.007(3) 0.046(3) -0.013(2)
O3 0.122(3) 0.065(2) 0.196(4) -0.021(2) 0.065(3) -0.0299(19)
C21 0.080(3) 0.080(3) 0.079(3) -0.032(2) 0.045(2) -0.013(2)
C15 0.066(3) 0.195(6) 0.070(3) -0.003(3) 0.036(2) -0.049(4)
C62 0.103(4) 0.154(5) 0.133(4) -0.069(4) 0.090(4) -0.030(3)
C63 0.149(5) 0.086(3) 0.083(3) 0.038(3) 0.061(3) 0.006(3)
C14 0.070(3) 0.122(4) 0.073(3) 0.004(3) 0.026(2) -0.045(3)
C65 0.102(3) 0.126(4) 0.068(2) -0.009(2) 0.061(3) -0.017(3)
C64 0.096(3) 0.049(2) 0.115(3) -0.014(2) 0.057(3) 0.000(2)
C66 0.122(4) 0.066(3) 0.069(3) -0.018(2) 0.008(3) 0.018(3)
C67 0.51(2) 0.090(5) 0.250(10) 0.057(6) 0.296(13) 0.054(8)
O11 0.137(9) 0.170(10) 0.357(19) 0.130(12) -0.078(10) -0.066(8)

loop_
_atom_type_symbol
_atom_type_description
_atom_type_scat_dispersion_real
_atom_type_scat_dispersion_imag
_atom_type_scat_source
C C 0.0033 0.0016 'International Tables Vol C Tables 4.2.6.8 and 6.1.1.4'
H H 0.0000 0.0000 'International Tables Vol C Tables 4.2.6.8 and 6.1.1.4'
O O 0.0106 0.0060 'International Tables Vol C Tables 4.2.6.8 and 6.1.1.4'

loop_
_geom_angle_atom_site_label_1
_geom_angle_atom_site_label_2
_geom_angle_atom_site_label_3
_geom_angle
_geom_angle_site_symmetry_1
_geom_angle_site_symmetry_3
C25 C24 C23 88.2(2) . .
C25 C24 C19 117.4(2) . .
C23 C24 C19 115.5(2) . .
C25 C24 H24 111.3 . .
C23 C24 H24 111.3 . .
C19 C24 H24 111.3 . .
C27 C26 C25 139.5(3) . .
C27 C26 C23 129.2(3) . .
C25 C26 C23 91.3(2) . .
C25 C40 C47 125.7(2) . .
C25 C40 C41 119.0(2) . .
C47 C40 C41 115.3(2) . .
C40 C25 C26 140.1(3) . .
C40 C25 C24 129.1(2) . .
C26 C25 C24 90.7(2) . .
C60 C61 C47 121.9(3) . .
C60 C61 H61 119.1 . .
C47 C61 H61 119.1 . .
C26 C23 C24 88.4(2) . .
C26 C23 C8 118.2(2) . .
C24 C23 C8 115.1(2) . .
C26 C23 H23 111.1 . .
C24 C23 H23 111.1 . .
C8 C23 H23 111.1 . .
C61 C47 C48 116.9(3) . .
C61 C47 C40 121.8(3) . .
C48 C47 C40 121.2(3) . .
C2 C7 C6 116.5(3) . .
C2 C7 C8 123.2(3) . .
C6 C7 C8 120.3(3) . .
C26 C27 C34 124.7(3) . .
C26 C27 C28 119.5(3) . .
C34 C27 C28 115.8(2) . .
C46 C41 C42 117.1(3) . .
C46 C41 C40 122.2(3) . .
C42 C41 C40 120.7(3) . .
C50 O2 C62 117.2(3) . .
C38 C39 C34 122.4(3) . .
C38 C39 H39 118.8 . .
C34 C39 H39 118.8 . .
C44 O1 C63 118.8(3) . .
C20 C19 C18 112.0(3) . .
C20 C19 C22 107.7(3) . .
C18 C19 C22 108.9(3) . .
C20 C19 C24 106.0(2) . .
C18 C19 C24 111.1(2) . .
C22 C19 C24 111.1(3) . .
C50 C60 C61 119.8(3) . .
C50 C60 H60 120.1 . .
C61 C60 H60 120.1 . .
C43 C42 C41 121.9(3) . .
C43 C42 H42 119.1 . .
C41 C42 H42 119.1 . .
C39 C34 C35 116.8(3) . .
C39 C34 C27 121.8(3) . .
C35 C34 C27 121.4(3) . .
C7 C8 C9 112.2(2) . .
C7 C8 C11 108.2(3) . .
C9 C8 C11 107.4(3) . .
C7 C8 C23 111.5(2) . .
C9 C8 C23 106.2(3) . .
C11 C8 C23 111.4(2) . .
C29 C28 C33 117.3(3) . .
C29 C28 C27 120.2(3) . .
C33 C28 C27 122.5(3) . .
C42 C43 C44 120.3(3) . .
C42 C43 H43 119.9 . .
C44 C43 H43 119.9 . .
O2 C50 C60 124.6(3) . .
O2 C50 C49 115.5(3) . .
C60 C50 C49 119.9(3) . .
C17 C18 C13 117.3(3) . .
C17 C18 C19 120.7(3) . .
C13 C18 C19 122.0(3) . .
C49 C48 C47 121.4(3) . .
C49 C48 H48 119.3 . .
C47 C48 H48 119.3 . .
O1 C44 C45 124.6(3) . .
O1 C44 C43 115.6(3) . .
C45 C44 C43 119.7(3) . .
C32 C33 C28 122.1(4) . .
C32 C33 H33 118.9 . .
C28 C33 H33 118.9 . .
C48 C49 C50 120.1(3) . .
C48 C49 H49 119.9 . .
C50 C49 H49 119.9 . .
C7 C2 C3 120.3(4) . .
C7 C2 C1 119.8(3) . .
C3 C2 C1 119.8(3) . .
C30 C29 C28 121.7(4) . .
C30 C29 H29 119.2 . .
C28 C29 H29 119.2 . .
C41 C46 C45 121.3(3) . .
C41 C46 H46 119.4 . .
C45 C46 H46 119.4 . .
C44 C45 C46 119.7(3) . .
C44 C45 H45 120.2 . .
C46 C45 H45 120.2 . .
C21 C20 C65 118.9(3) . .
C21 C20 C19 123.0(3) . .
C65 C20 C19 118.1(3) . .
C37 C38 C39 118.7(3) . .
C37 C38 H38 120.6 . .
C39 C38 H38 120.6 . .
C36 C35 C34 121.0(3) . .
C36 C35 H35 119.5 . .
C34 C35 H35 119.5 . .
C10 C9 C64 119.3(3) . .
C10 C9 C8 122.0(3) . .
C64 C9 C8 118.6(3) . .
C37 O6 C66 118.3(4) . .
C36 C37 C38 120.4(3) . .
C36 C37 O6 116.0(3) . .
C38 C37 O6 123.6(4) . .
C35 C36 C37 120.7(3) . .
C35 C36 H36 119.7 . .
C37 C36 H36 119.7 . .
C29 C30 C31 119.2(4) . .
C29 C30 H30 120.4 . .
C31 C30 H30 120.4 . .
C18 C13 C14 120.3(4) . .
C18 C13 C12 120.0(3) . .
C14 C13 C12 119.6(4) . .
C18 C17 C16 120.6(5) . .
C18 C17 H17 119.7 . .
C16 C17 H17 119.7 . .
C8 C11 H11A 109.5 . .
C8 C11 H11B 109.5 . .
H11A C11 H11B 109.5 . .
C8 C11 H11C 109.5 . .
H11A C11 H11C 109.5 . .
H11B C11 H11C 109.5 . .
C5 C6 C7 122.1(4) . .
C5 C6 H6 119.0 . .
C7 C6 H6 119.0 . .
C31 C32 C33 119.5(4) . .
C31 C32 H32 120.2 . .
C33 C32 H32 120.2 . .
C9 C10 C1 124.3(4) . .
C9 C10 H10 117.9 . .
C1 C10 H10 117.9 . .
O5 C31 C32 123.6(5) . .
O5 C31 C30 116.3(5) . .
C32 C31 C30 120.2(3) . .
O4 C1 C10 121.5(4) . .
O4 C1 C2 121.3(4) . .
C10 C1 C2 117.1(3) . .
C19 C22 H22A 109.5 . .
C19 C22 H22B 109.5 . .
H22A C22 H22B 109.5 . .
C19 C22 H22C 109.5 . .
H22A C22 H22C 109.5 . .
H22B C22 H22C 109.5 . .
C4 C3 C2 120.8(4) . .
C4 C3 H3 119.6 . .
C2 C3 H3 119.6 . .
C4 C5 C6 121.0(4) . .
C4 C5 H5 119.5 . .
C6 C5 H5 119.5 . .
O3 C12 C21 121.5(4) . .
O3 C12 C13 121.6(4) . .
C21 C12 C13 116.9(4) . .
C15 C16 C17 121.5(5) . .
C15 C16 H16 119.2 . .
C17 C16 H16 119.2 . .
C67 O5 C31 123.8(6) . .
C5 C4 C3 119.3(4) . .
C5 C4 H4 120.3 . .
C3 C4 H4 120.3 . .
C20 C21 C12 123.9(4) . .
C20 C21 H21 118.1 . .
C12 C21 H21 118.1 . .
C16 C15 C14 118.9(4) . .
C16 C15 H15 120.5 . .
C14 C15 H15 120.5 . .
O2 C62 H62A 109.5 . .
O2 C62 H62B 109.5 . .
H62A C62 H62B 109.5 . .
O2 C62 H62C 109.5 . .
H62A C62 H62C 109.5 . .
H62B C62 H62C 109.5 . .
O1 C63 H63A 109.5 . .
O1 C63 H63B 109.5 . .
H63A C63 H63B 109.5 . .
O1 C63 H63C 109.5 . .
H63A C63 H63C 109.5 . .
H63B C63 H63C 109.5 . .
C15 C14 C13 121.3(5) . .
C15 C14 H14 119.4 . .
C13 C14 H14 119.4 . .
C20 C65 H65A 109.5 . .
C20 C65 H65B 109.5 . .
H65A C65 H65B 109.5 . .
C20 C65 H65C 109.5 . .
H65A C65 H65C 109.5 . .
H65B C65 H65C 109.5 . .
C9 C64 H64A 109.5 . .
C9 C64 H64B 109.5 . .
H64A C64 H64B 109.5 . .
C9 C64 H64C 109.5 . .
H64A C64 H64C 109.5 . .
H64B C64 H64C 109.5 . .
O6 C66 H66A 109.5 . .
O6 C66 H66B 109.5 . .
H66A C66 H66B 109.5 . .
O6 C66 H66C 109.5 . .
H66A C66 H66C 109.5 . .
H66B C66 H66C 109.5 . .
O5 C67 H67A 109.5 . .
O5 C67 H67B 109.5 . .
H67A C67 H67B 109.5 . .
O5 C67 H67C 109.5 . .
H67A C67 H67C 109.5 . .
H67B C67 H67C 109.5 . .

loop_
_geom_bond_atom_site_label_1
_geom_bond_atom_site_label_2
_geom_bond_distance
_geom_bond_site_symmetry_2
C24 C25 1.546(4) .
C24 C23 1.557(4) .
C24 C19 1.585(4) .
C24 H24 1.0000 .
C26 C27 1.372(4) .
C26 C25 1.484(4) .
C26 C23 1.535(4) .
C40 C25 1.368(4) .
C40 C47 1.469(4) .
C40 C41 1.498(4) .
C61 C60 1.391(4) .
C61 C47 1.391(4) .
C61 H61 0.9500 .
C23 C8 1.584(4) .
C23 H23 1.0000 .
C47 C48 1.406(4) .
C7 C2 1.390(4) .
C7 C6 1.396(5) .
C7 C8 1.517(4) .
C27 C34 1.475(4) .
C27 C28 1.490(4) .
C41 C46 1.388(4) .
C41 C42 1.393(4) .
O2 C50 1.369(4) .
O2 C62 1.427(5) .
C39 C38 1.385(5) .
C39 C34 1.398(4) .
C39 H39 0.9500 .
O1 C44 1.367(4) .
O1 C63 1.397(5) .
C19 C20 1.517(4) .
C19 C18 1.521(4) .
C19 C22 1.547(5) .
C60 C50 1.371(5) .
C60 H60 0.9500 .
C42 C43 1.368(4) .
C42 H42 0.9500 .
C34 C35 1.405(4) .
C8 C9 1.525(5) .
C8 C11 1.543(4) .
C28 C29 1.388(5) .
C28 C33 1.395(5) .
C43 C44 1.379(5) .
C43 H43 0.9500 .
C50 C49 1.387(5) .
C18 C17 1.390(5) .
C18 C13 1.395(5) .
C48 C49 1.378(5) .
C48 H48 0.9500 .
C44 C45 1.373(5) .
C33 C32 1.389(5) .
C33 H33 0.9500 .
C49 H49 0.9500 .
C2 C3 1.422(6) .
C2 C1 1.485(6) .
C29 C30 1.384(5) .
C29 H29 0.9500 .
C46 C45 1.397(4) .
C46 H46 0.9500 .
C45 H45 0.9500 .
C20 C21 1.314(5) .
C20 C65 1.514(5) .
C38 C37 1.379(5) .
C38 H38 0.9500 .
C35 C36 1.369(5) .
C35 H35 0.9500 .
C9 C10 1.341(5) .
C9 C64 1.504(5) .
O6 C37 1.384(4) .
O6 C66 1.387(6) .
C37 C36 1.379(5) .
C36 H36 0.9500 .
C30 C31 1.409(6) .
C30 H30 0.9500 .
C13 C14 1.397(5) .
C13 C12 1.480(6) .
C17 C16 1.391(6) .
C17 H17 0.9500 .
C11 H11A 0.9800 .
C11 H11B 0.9800 .
C11 H11C 0.9800 .
C6 C5 1.393(5) .
C6 H6 0.9500 .
C32 C31 1.363(6) .
C32 H32 0.9500 .
C10 C1 1.435(6) .
C10 H10 0.9500 .
C31 O5 1.357(5) .
C1 O4 1.228(4) .
C22 H22A 0.9800 .
C22 H22B 0.9800 .
C22 H22C 0.9800 .
C3 C4 1.371(6) .
C3 H3 0.9500 .
C5 C4 1.341(6) .
C5 H5 0.9500 .
C12 O3 1.236(5) .
C12 C21 1.439(6) .
C16 C15 1.355(8) .
C16 H16 0.9500 .
O5 C67 1.290(8) .
C4 H4 0.9500 .
C21 H21 0.9500 .
C15 C14 1.356(8) .
C15 H15 0.9500 .
C62 H62A 0.9800 .
C62 H62B 0.9800 .
C62 H62C 0.9800 .
C63 H63A 0.9800 .
C63 H63B 0.9800 .
C63 H63C 0.9800 .
C14 H14 0.9500 .
C65 H65A 0.9800 .
C65 H65B 0.9800 .
C65 H65C 0.9800 .
C64 H64A 0.9800 .
C64 H64B 0.9800 .
C64 H64C 0.9800 .
C66 H66A 0.9800 .
C66 H66B 0.9800 .
C66 H66C 0.9800 .
C67 H67A 0.9800 .
C67 H67B 0.9800 .
C67 H67C 0.9800 .
